data_2211529
loop_
_publ_author_name
'Weil, Matthias'

_publ_section_title
;
 Zn~3~TeO~6~
;
_journal_coeditor_code MG2009
_journal_issue 12
_journal_name_full 'Acta Crystallographica Section E'
_journal_page_first i246
_journal_page_last i247
_journal_paper_doi 10.1107/S1600536806046861
_journal_volume 62
_journal_year 2006
_chemical_formula_iupac 'Zn3 Te O6'
_chemical_formula_structural 'Zn3 Te O6'
_chemical_formula_sum 'O6 Te Zn3'
_chemical_formula_weight 419.71
_chemical_name_common 'Zinc orthotellurate'
_chemical_name_systematic
;
Trizinc hexaoxotellurate(VI)
;
_space_group_IT_number 15
_symmetry_cell_setting monoclinic
_symmetry_space_group_name_Hall '-C 2yc'
_symmetry_space_group_name_H-M 'C 1 2/c 1'
_atom_sites_solution_primary direct
_atom_sites_solution_secondary difmap
_audit_creation_method SHELXL-97
_cell_angle_alpha 90.00
_cell_angle_beta 92.9900(10)
_cell_angle_gamma 90.00
_cell_formula_units_Z 12
_cell_length_a 14.8898(8)
_cell_length_b 8.8341(5)
_cell_length_c 10.3457(5)
_cell_measurement_reflns_used 8104
_cell_measurement_temperature 293(2)
_cell_measurement_theta_max 32.006
_cell_measurement_theta_min 2.682
_cell_volume 1359.00(12)
_computing_cell_refinement 'SAINT (Bruker, 2002)'
_computing_data_collection 'SMART (Bruker, 2002)'
_computing_data_reduction SAINT
_computing_molecular_graphics 'ATOMS (Dowty, 2004)'
_computing_publication_material SHELXL97
_computing_structure_refinement 'SHELXL97 (Sheldrick, 1997)'
_computing_structure_solution 'SHELXS97 (Sheldrick, 1997)'
_diffrn_ambient_temperature 293(2)
_diffrn_measured_fraction_theta_full 0.984
_diffrn_measured_fraction_theta_max 0.984
_diffrn_measurement_device_type 'Bruker SMART APEX CCD'
_diffrn_measurement_method \w
_diffrn_radiation_monochromator graphite
_diffrn_radiation_source 'fine-focus sealed tube'
_diffrn_radiation_type MoK\a
_diffrn_radiation_wavelength 0.71073
_diffrn_reflns_av_R_equivalents 0.0285
_diffrn_reflns_av_sigmaI/netI 0.0218
_diffrn_reflns_limit_h_max 22
_diffrn_reflns_limit_h_min -21
_diffrn_reflns_limit_k_max 12
_diffrn_reflns_limit_k_min -13
_diffrn_reflns_limit_l_max 15
_diffrn_reflns_limit_l_min -15
_diffrn_reflns_number 10616
_diffrn_reflns_theta_full 32.01
_diffrn_reflns_theta_max 32.01
_diffrn_reflns_theta_min 2.68
_diffrn_standards_number 0
_exptl_absorpt_coefficient_mu 22.018
_exptl_absorpt_correction_T_max 0.4729
_exptl_absorpt_correction_T_min 0.1096
_exptl_absorpt_correction_type multi-scan
_exptl_absorpt_process_details '(SADABS; Sheldrick, 2002)'
_exptl_crystal_colour colourless
_exptl_crystal_density_diffrn 6.154
_exptl_crystal_density_method 'not measured'
_exptl_crystal_description lath
_exptl_crystal_F_000 2280
_exptl_crystal_size_max 0.18
_exptl_crystal_size_mid 0.05
_exptl_crystal_size_min 0.04
_refine_diff_density_max 1.337
_refine_diff_density_min -1.695
_refine_ls_extinction_coef 0.00100(5)
_refine_ls_extinction_expression Fc^*^=kFc[1+0.001xFc^2^\l^3^/sin(2\q)]^-1/4^
_refine_ls_extinction_method SHELXL97
_refine_ls_goodness_of_fit_ref 1.436
_refine_ls_matrix_type full
_refine_ls_number_parameters 139
_refine_ls_number_reflns 2326
_refine_ls_number_restraints 0
_refine_ls_restrained_S_all 1.436
_refine_ls_R_factor_all 0.0363
_refine_ls_R_factor_gt 0.0355
_refine_ls_shift/su_max 0.000
_refine_ls_shift/su_mean 0.000
_refine_ls_structure_factor_coef Fsqd
_refine_ls_weighting_details 'w=1/[\s^2^(Fo^2^)+46.687P] where P=(Fo^2^+2Fc^2^)/3'
_refine_ls_weighting_scheme calc
_refine_ls_wR_factor_gt 0.0772
_refine_ls_wR_factor_ref 0.0779
_reflns_number_gt 2301
_reflns_number_total 2326
_reflns_threshold_expression I>2\s(I)
_cod_data_source_file mg2009.cif
_cod_data_source_block I
_cod_original_sg_symbol_H-M 'C 2/c'
_cod_database_code 2211529
_cod_database_fobs_code 2211529

loop_
_symmetry_equiv_pos_as_xyz
'x, y, z'
'-x, y, -z+1/2'
'x+1/2, y+1/2, z'
'-x+1/2, y+1/2, -z+1/2'
'-x, -y, -z'
'x, -y, z-1/2'
'-x+1/2, -y+1/2, -z'
'x+1/2, -y+1/2, z-1/2'

loop_
_atom_site_type_symbol
_atom_site_label
_atom_site_fract_x
_atom_site_fract_y
_atom_site_fract_z
_atom_site_U_iso_or_equiv
_atom_site_adp_type
_atom_site_calc_flag
_atom_site_refinement_flags
_atom_site_occupancy
Te Te1 0.16407(2) 0.49786(4) 0.30415(3) 0.00538(10) Uani d . 1
Te Te2 0.0000 0.0000 0.0000 0.00529(11) Uani d S 1
Zn Zn1 0.16274(5) 0.26545(9) 0.05829(7) 0.01223(16) Uani d . 1
Zn Zn2 0.20357(5) 0.13798(8) 0.42673(7) 0.00906(15) Uani d . 1
Zn Zn3 0.36213(5) 0.36122(8) 0.24260(7) 0.00943(15) Uani d . 1
Zn Zn4 0.52649(5) 0.14948(8) 0.05220(7) 0.00868(14) Uani d . 1
Zn Zn5 0.0000 0.20099(12) 0.2500 0.00887(19) Uani d S 1
O O1 0.0711(3) 0.0209(5) 0.1573(4) 0.0107(8) Uani d . 1
O O2 0.0730(3) 0.1630(5) 0.4388(4) 0.0085(7) Uani d . 1
O O3 0.1007(3) 0.3440(5) 0.2041(4) 0.0092(8) Uani d . 1
O O4 0.2368(3) 0.3498(5) 0.3977(4) 0.0095(8) Uani d . 1
O O5 0.2566(3) 0.4805(5) 0.1793(4) 0.0088(7) Uani d . 1
O O6 0.2755(3) 0.1540(5) 0.0985(4) 0.0104(8) Uani d . 1
O O7 0.3910(3) 0.1573(5) 0.2988(4) 0.0087(8) Uani d . 1
O O8 0.4256(3) 0.0027(5) 0.0717(4) 0.0095(8) Uani d . 1
O O9 0.4288(3) 0.3404(5) 0.0710(4) 0.0091(8) Uani d . 1

loop_
_atom_site_aniso_label
_atom_site_aniso_U_11
_atom_site_aniso_U_22
_atom_site_aniso_U_33
_atom_site_aniso_U_12
_atom_site_aniso_U_13
_atom_site_aniso_U_23
Te1 0.00539(16) 0.00435(16) 0.00642(17) 0.00006(11) 0.00040(11) 0.00002(11)
Te2 0.0055(2) 0.0042(2) 0.0062(2) -0.00010(15) 0.00055(15) -0.00012(15)
Zn1 0.0078(3) 0.0197(4) 0.0093(3) 0.0026(3) 0.0011(2) -0.0028(3)
Zn2 0.0085(3) 0.0080(3) 0.0108(3) -0.0001(2) 0.0005(2) -0.0027(2)
Zn3 0.0105(3) 0.0068(3) 0.0108(3) 0.0016(2) -0.0011(2) 0.0007(2)
Zn4 0.0088(3) 0.0072(3) 0.0099(3) -0.0007(2) -0.0009(2) -0.0005(2)
Zn5 0.0089(4) 0.0087(4) 0.0092(4) 0.000 0.0018(3) 0.000
O1 0.0128(19) 0.0097(19) 0.0091(18) 0.0000(16) -0.0033(15) -0.0010(15)
O2 0.0054(17) 0.0093(18) 0.0108(18) -0.0007(14) 0.0002(14) 0.0008(15)
O3 0.0081(18) 0.0107(19) 0.0089(18) -0.0021(15) 0.0020(14) -0.0034(15)
O4 0.0108(19) 0.0054(17) 0.0120(19) 0.0007(14) -0.0011(15) 0.0037(14)
O5 0.0067(17) 0.0101(18) 0.0099(18) -0.0002(14) 0.0033(14) 0.0025(15)
O6 0.0102(19) 0.0108(19) 0.0103(19) 0.0026(15) 0.0008(15) 0.0052(15)
O7 0.015(2) 0.0056(17) 0.0053(17) -0.0019(15) -0.0049(14) 0.0009(13)
O8 0.0114(19) 0.0096(19) 0.0082(18) -0.0019(15) 0.0063(15) -0.0013(14)
O9 0.0124(19) 0.0056(17) 0.0096(18) -0.0028(15) 0.0031(15) 0.0008(14)

loop_
_atom_type_symbol
_atom_type_description
_atom_type_scat_dispersion_real
_atom_type_scat_dispersion_imag
_atom_type_scat_source
O O 0.0106 0.0060 'International Tables Vol C Tables 4.2.6.8 and 6.1.1.4'
Zn Zn 0.2839 1.4301 'International Tables Vol C Tables 4.2.6.8 and 6.1.1.4'
Te Te -0.5308 1.6751 'International Tables Vol C Tables 4.2.6.8 and 6.1.1.4'

loop_
_geom_angle_atom_site_label_1
_geom_angle_atom_site_label_2
_geom_angle_atom_site_label_3
_geom_angle_site_symmetry_1
_geom_angle_site_symmetry_3
_geom_angle
O8 Te1 O6 4 4 87.43(19)
O8 Te1 O7 4 4 93.64(19)
O6 Te1 O7 4 4 86.46(19)
O8 Te1 O3 4 . 92.16(19)
O6 Te1 O3 4 . 178.5(2)
O7 Te1 O3 4 . 92.10(18)
O8 Te1 O4 4 . 94.14(19)
O6 Te1 O4 4 . 89.34(19)
O7 Te1 O4 4 . 170.98(19)
O3 Te1 O4 . . 92.16(19)
O8 Te1 O5 4 . 176.70(19)
O6 Te1 O5 4 . 94.42(19)
O7 Te1 O5 4 . 89.20(19)
O3 Te1 O5 . . 86.06(18)
O4 Te1 O5 . . 83.17(19)
O1 Te2 O1 5 . 180.0(4)
O1 Te2 O2 5 2 93.19(19)
O1 Te2 O2 . 2 86.81(19)
O1 Te2 O2 5 6 86.81(19)
O1 Te2 O2 . 6 93.19(19)
O2 Te2 O2 2 6 180.0(3)
O1 Te2 O9 5 7 92.17(19)
O1 Te2 O9 . 7 87.83(19)
O2 Te2 O9 2 7 84.84(19)
O2 Te2 O9 6 7 95.16(19)
O1 Te2 O9 5 3_445 87.83(19)
O1 Te2 O9 . 3_445 92.17(19)
O2 Te2 O9 2 3_445 95.16(19)
O2 Te2 O9 6 3_445 84.84(19)
O9 Te2 O9 7 3_445 180.0(3)
O3 Zn1 O6 . . 116.71(19)
O3 Zn1 O6 . 7 138.51(19)
O6 Zn1 O6 . 7 85.84(18)
O3 Zn1 O9 . 7 109.81(18)
O6 Zn1 O9 . 7 115.66(19)
O6 Zn1 O9 7 7 87.29(18)
O3 Zn1 O5 . . 68.54(16)
O6 Zn1 O5 . . 80.51(17)
O6 Zn1 O5 7 . 82.89(16)
O9 Zn1 O5 7 . 160.47(16)
O3 Zn1 O8 . 7 83.05(16)
O6 Zn1 O8 . 7 148.86(16)
O6 Zn1 O8 7 7 64.76(15)
O9 Zn1 O8 7 7 74.92(15)
O5 Zn1 O8 . 7 85.61(13)
O5 Zn2 O4 4_545 . 121.64(19)
O5 Zn2 O2 4_545 . 117.50(19)
O4 Zn2 O2 . . 99.25(19)
O5 Zn2 O4 4_545 7_556 115.69(19)
O4 Zn2 O4 . 7_556 89.06(18)
O2 Zn2 O4 . 7_556 109.42(19)
O7 Zn3 O5 . . 139.18(19)
O7 Zn3 O1 . 4 114.06(18)
O5 Zn3 O1 . 4 99.32(19)
O7 Zn3 O9 . . 93.77(18)
O5 Zn3 O9 . . 99.80(18)
O1 Zn3 O9 4 . 105.00(18)
O7 Zn3 O4 . . 86.08(17)
O5 Zn3 O4 . . 68.33(15)
O1 Zn3 O4 4 . 93.64(17)
O9 Zn3 O4 . . 159.54(16)
O7 Zn3 O6 . . 67.67(15)
O5 Zn3 O6 . . 80.01(16)
O1 Zn3 O6 4 . 177.23(16)
O9 Zn3 O6 . . 72.53(15)
O4 Zn3 O6 . . 88.63(14)
O7 Zn4 O8 2_655 . 113.21(19)
O7 Zn4 O8 2_655 5_655 107.54(19)
O8 Zn4 O8 . 5_655 85.68(18)
O7 Zn4 O2 2_655 8 101.44(18)
O8 Zn4 O2 . 8 144.38(18)
O8 Zn4 O2 5_655 8 91.83(17)
O7 Zn4 O9 2_655 . 107.11(17)
O8 Zn4 O9 . . 89.11(17)
O8 Zn4 O9 5_655 . 144.13(18)
O2 Zn4 O9 8 . 72.46(16)
O3 Zn5 O3 2 . 103.3(3)
O3 Zn5 O1 2 2 88.26(18)
O3 Zn5 O1 . 2 160.63(17)
O3 Zn5 O1 2 . 160.63(17)
O3 Zn5 O1 . . 88.26(18)
O1 Zn5 O1 2 . 85.3(2)
O3 Zn5 O2 2 2 88.05(17)
O3 Zn5 O2 . 2 102.85(17)
O1 Zn5 O2 2 2 92.90(16)
O1 Zn5 O2 . 2 74.09(16)
O3 Zn5 O2 2 . 102.85(17)
O3 Zn5 O2 . . 88.05(17)
O1 Zn5 O2 2 . 74.09(16)
O1 Zn5 O2 . . 92.90(16)
O2 Zn5 O2 2 . 162.5(2)
Te2 O1 Zn3 . 4_545 128.2(2)
Te2 O1 Zn5 . . 100.8(2)
Zn3 O1 Zn5 4_545 . 122.3(2)
Te2 O1 Zn1 . . 91.27(17)
Zn3 O1 Zn1 4_545 . 120.1(2)
Zn5 O1 Zn1 . . 81.53(14)
Te2 O1 Zn2 . 6 71.56(13)
Zn3 O1 Zn2 4_545 6 77.52(14)
Zn5 O1 Zn2 . 6 155.69(19)
Zn1 O1 Zn2 . 6 75.72(11)
Te2 O1 Zn2 . . 168.1(2)
Zn3 O1 Zn2 4_545 . 63.05(12)
Zn5 O1 Zn2 . . 72.36(12)
Zn1 O1 Zn2 . . 78.23(11)
Zn2 O1 Zn2 6 . 110.57(13)
Te2 O1 Zn4 . 3_445 63.67(12)
Zn3 O1 Zn4 4_545 3_445 65.09(12)
Zn5 O1 Zn4 . 3_445 137.40(19)
Zn1 O1 Zn4 . 3_445 134.52(16)
Zn2 O1 Zn4 6 3_445 60.92(8)
Zn2 O1 Zn4 . 3_445 127.96(13)
Te2 O1 Zn3 . 3_445 73.74(14)
Zn3 O1 Zn3 4_545 3_445 90.55(16)
Zn5 O1 Zn3 . 3_445 74.21(13)
Zn1 O1 Zn3 . 3_445 148.17(16)
Zn2 O1 Zn3 6 3_445 122.97(13)
Zn2 O1 Zn3 . 3_445 112.57(12)
Zn4 O1 Zn3 3_445 3_445 63.49(8)
Te2 O1 Zn4 . 7 54.41(11)
Zn3 O1 Zn4 4_545 7 172.0(2)
Zn5 O1 Zn4 . 7 61.08(11)
Zn1 O1 Zn4 . 7 52.09(8)
Zn2 O1 Zn4 6 7 97.45(11)
Zn2 O1 Zn4 . 7 113.90(12)
Zn4 O1 Zn4 3_445 7 118.09(12)
Zn3 O1 Zn4 3_445 7 97.43(11)
Te2 O2 Zn2 2 . 120.8(2)
Te2 O2 Zn4 2 8_456 101.04(19)
Zn2 O2 Zn4 . 8_456 117.7(2)
Te2 O2 Zn5 2 . 98.28(18)
Zn2 O2 Zn5 . . 113.8(2)
Zn4 O2 Zn5 8_456 . 101.91(18)
Te2 O2 Zn3 2 7_556 76.75(13)
Zn2 O2 Zn3 . 7_556 79.75(13)
Zn4 O2 Zn3 8_456 7_556 66.70(11)
Zn5 O2 Zn3 . 7_556 165.90(18)
Te2 O2 Zn3 2 4_545 77.24(14)
Zn2 O2 Zn3 . 4_545 64.55(12)
Zn4 O2 Zn3 8_456 4_545 177.71(18)
Zn5 O2 Zn3 . 4_545 76.94(12)
Zn3 O2 Zn3 7_556 4_545 114.12(12)
Te2 O2 Zn1 2 2 67.78(12)
Zn2 O2 Zn1 . 2 171.4(2)
Zn4 O2 Zn1 8_456 2 57.82(10)
Zn5 O2 Zn1 . 2 62.49(10)
Zn3 O2 Zn1 7_556 2 103.55(11)
Zn3 O2 Zn1 4_545 2 119.95(12)
Te2 O2 Zn2 2 7_556 133.97(18)
Zn4 O2 Zn2 8_456 7_556 75.86(12)
Zn5 O2 Zn2 . 7_556 127.56(16)
Zn3 O2 Zn2 7_556 7_556 59.61(7)
Zn3 O2 Zn2 4_545 7_556 106.41(11)
Zn1 O2 Zn2 2 7_556 133.12(12)
Te1 O3 Zn1 . . 115.6(2)
Te1 O3 Zn5 . . 131.2(2)
Zn1 O3 Zn5 . . 110.2(2)
Te1 O3 Zn4 . 7 133.6(2)
Zn1 O3 Zn4 . 7 69.16(13)
Zn5 O3 Zn4 . 7 77.96(13)
Te1 O3 Zn2 . . 79.35(14)
Zn1 O3 Zn2 . . 97.18(17)
Zn5 O3 Zn2 . . 79.23(14)
Zn4 O3 Zn2 7 . 146.97(15)
Te1 O3 Zn4 . 3_455 79.66(14)
Zn1 O3 Zn4 . 3_455 94.81(16)
Zn5 O3 Zn4 . 3_455 112.81(17)
Zn4 O3 Zn4 7 3_455 54.19(8)
Zn2 O3 Zn4 . 3_455 158.76(15)
Te1 O3 Zn4 . 8_456 68.94(12)
Zn1 O3 Zn4 . 8_456 155.8(2)
Zn5 O3 Zn4 . 8_456 62.41(11)
Zn4 O3 Zn4 7 8_456 126.64(13)
Zn2 O3 Zn4 . 8_456 59.35(7)
Zn4 O3 Zn4 3_455 8_456 109.38(12)
Te1 O3 Zn3 . . 57.22(11)
Zn1 O3 Zn3 . . 65.13(12)
Zn5 O3 Zn3 . . 138.14(18)
Zn4 O3 Zn3 7 . 129.32(13)
Zn2 O3 Zn3 . . 61.23(8)
Zn4 O3 Zn3 3_455 . 109.05(12)
Zn4 O3 Zn3 8_456 . 103.87(10)
Te1 O4 Zn2 . . 125.7(2)
Te1 O4 Zn2 . 7_556 129.5(2)
Zn2 O4 Zn2 . 7_556 90.94(18)
Te1 O4 Zn3 . . 93.91(17)
Zn2 O4 Zn3 . . 109.63(19)
Zn2 O4 Zn3 7_556 . 105.66(18)
Te1 O4 Zn4 . 8_456 75.03(14)
Zn2 O4 Zn4 . 8_456 72.58(13)
Zn2 O4 Zn4 7_556 8_456 87.21(15)
Zn3 O4 Zn4 . 8_456 166.75(17)
Te1 O4 Zn1 . . 61.83(12)
Zn2 O4 Zn1 . . 83.57(14)
Zn2 O4 Zn1 7_556 . 167.8(2)
Zn3 O4 Zn1 . . 66.34(10)
Zn4 O4 Zn1 8_456 . 101.47(11)
Te1 O4 Zn4 . 2_655 147.54(19)
Zn2 O4 Zn4 . 2_655 77.50(13)
Zn2 O4 Zn4 7_556 2_655 63.32(11)
Zn3 O4 Zn4 . 2_655 54.43(8)
Zn4 O4 Zn4 8_456 2_655 137.31(12)
Zn1 O4 Zn4 . 2_655 104.70(11)
Te1 O4 Zn1 . 6_566 57.80(11)
Zn2 O4 Zn1 . 6_566 132.47(18)
Zn2 O4 Zn1 7_556 6_566 71.97(13)
Zn3 O4 Zn1 . 6_566 117.57(14)
Zn4 O4 Zn1 8_456 6_566 62.85(7)
Zn1 O4 Zn1 . 6_566 119.62(11)
Zn4 O4 Zn1 2_655 6_566 126.48(12)
Te1 O4 Zn1 . 4 68.24(12)
Zn2 O4 Zn1 . 4 163.33(19)
Zn2 O4 Zn1 7_556 4 72.40(13)
Zn3 O4 Zn1 . 4 75.54(10)
Zn4 O4 Zn1 8_456 4 106.18(11)
Zn1 O4 Zn1 . 4 112.68(11)
Zn4 O4 Zn1 2_655 4 94.07(9)
Te1 O4 Zn5 . . 64.46(12)
Zn2 O4 Zn5 . . 61.29(12)
Zn2 O4 Zn5 7_556 . 135.48(18)
Zn3 O4 Zn5 . . 115.90(14)
Zn4 O4 Zn5 8_456 . 52.93(6)
Zn4 O4 Zn5 2_655 . 131.79(12)
Zn1 O4 Zn5 6_566 . 100.55(10)
Zn1 O4 Zn5 4 . 131.78(11)
Zn2 O5 Te1 4 . 125.7(2)
Zn2 O5 Zn3 4 . 108.5(2)
Te1 O5 Zn3 . . 113.6(2)
Zn2 O5 Zn1 4 . 115.5(2)
Te1 O5 Zn1 . . 89.78(16)
Zn3 O5 Zn1 . . 99.55(18)
Zn2 O5 Zn1 4 7 85.43(14)
Te1 O5 Zn1 . 7 142.07(19)
Zn3 O5 Zn1 . 7 67.02(12)
Zn2 O5 Zn1 4 4 80.31(14)
Te1 O5 Zn1 . 4 71.66(13)
Zn3 O5 Zn1 . 4 84.33(14)
Zn1 O5 Zn1 . 4 160.89(15)
Zn1 O5 Zn1 7 4 141.91(13)
Zn2 O5 Zn4 4 3_455 79.59(14)
Te1 O5 Zn4 . 3_455 63.48(12)
Zn3 O5 Zn4 . 3_455 170.14(19)
Zn1 O5 Zn4 . 3_455 71.42(10)
Zn1 O5 Zn4 7 3_455 108.96(11)
Zn1 O5 Zn4 4 3_455 102.94(10)
Zn2 O5 Zn3 4 4 69.18(13)
Te1 O5 Zn3 . 4 56.64(11)
Zn3 O5 Zn3 . 4 138.76(19)
Zn1 O5 Zn3 . 4 119.01(14)
Zn1 O5 Zn3 7 4 147.88(13)
Zn1 O5 Zn3 4 4 54.44(6)
Zn2 O5 Zn2 4 . 172.68(19)
Te1 O5 Zn2 . . 58.18(11)
Zn3 O5 Zn2 . . 64.63(11)
Zn1 O5 Zn2 . . 69.34(9)
Zn1 O5 Zn2 7 . 93.69(10)
Zn1 O5 Zn2 4 . 96.10(9)
Zn4 O5 Zn2 3_455 . 107.52(10)
Zn3 O5 Zn2 4 . 113.95(10)
Zn2 O5 Zn5 4 3 57.14(11)
Te1 O5 Zn5 . 3 119.28(17)
Zn3 O5 Zn5 . 3 61.25(11)
Zn1 O5 Zn5 . 3 149.24(15)
Zn1 O5 Zn5 7 3 94.91(9)
Zn1 O5 Zn5 4 3 47.96(5)
Zn4 O5 Zn5 3_455 3 128.60(11)
Zn3 O5 Zn5 4 3 87.70(9)
Zn2 O5 Zn5 . 3 115.78(10)
Te1 O6 Zn1 4_545 . 147.8(3)
Te1 O6 Zn1 4_545 7 117.0(2)
Zn1 O6 Zn1 . 7 94.16(18)
Te1 O6 Zn3 4_545 . 90.02(17)
Zn1 O6 Zn3 . . 99.09(18)
Zn1 O6 Zn3 7 . 88.87(16)
Te1 O6 Zn2 4_545 6 81.30(15)
Zn1 O6 Zn2 . 6 91.59(16)
Zn1 O6 Zn2 7 6 89.50(15)
Zn3 O6 Zn2 . 6 169.29(17)
Te1 O6 Zn2 4_545 . 68.30(12)
Zn1 O6 Zn2 . . 85.81(15)
Zn1 O6 Zn2 7 . 158.6(2)
Zn3 O6 Zn2 . . 70.03(10)
Zn2 O6 Zn2 6 . 111.93(12)
Te1 O6 Zn3 4_545 4_545 61.36(12)
Zn1 O6 Zn3 . 4_545 87.58(15)
Zn1 O6 Zn3 7 4_545 151.0(2)
Zn3 O6 Zn3 . 4_545 119.50(14)
Zn2 O6 Zn3 6 4_545 61.48(8)
Te1 O6 Zn4 4_545 . 67.55(13)
Zn1 O6 Zn4 . . 144.34(19)
Zn1 O6 Zn4 7 . 54.10(10)
Zn3 O6 Zn4 . . 67.97(10)
Zn2 O6 Zn4 6 . 102.67(12)
Zn2 O6 Zn4 . . 117.41(12)
Zn3 O6 Zn4 4_545 . 127.97(12)
Te1 O6 Zn3 4_545 7 130.50(19)
Zn1 O6 Zn3 . 7 55.79(11)
Zn1 O6 Zn3 7 7 62.56(11)
Zn3 O6 Zn3 . 7 137.12(15)
Zn2 O6 Zn3 . 7 131.73(12)
Zn3 O6 Zn3 4_545 7 95.60(10)
Zn4 O6 Zn3 . 7 110.61(11)
Zn4 O7 Te1 2_655 4_545 130.9(2)
Zn4 O7 Zn3 2_655 . 113.4(2)
Te1 O7 Zn3 4_545 . 115.7(2)
Zn4 O7 Zn2 2_655 . 101.77(17)
Te1 O7 Zn2 4_545 . 80.33(14)
Zn3 O7 Zn2 . . 89.37(16)
Zn4 O7 Zn4 2_655 . 103.05(17)
Te1 O7 Zn4 4_545 . 79.55(14)
Zn3 O7 Zn4 . . 85.59(14)
Zn2 O7 Zn4 . . 154.63(14)
Zn4 O7 Zn2 2_655 7_556 69.84(12)
Te1 O7 Zn2 4_545 7_556 127.86(19)
Zn3 O7 Zn2 . 7_556 71.84(13)
Zn4 O7 Zn2 . 7_556 149.93(13)
Zn4 O7 Zn1 2_655 7 151.6(2)
Te1 O7 Zn1 4_545 7 62.05(11)
Zn3 O7 Zn1 . 7 60.56(11)
Zn2 O7 Zn1 . 7 105.76(11)
Zn4 O7 Zn1 . 7 50.59(6)
Zn2 O7 Zn1 7_556 7 126.02(12)
Zn4 O7 Zn1 2_655 4_545 78.31(13)
Te1 O7 Zn1 4_545 4_545 57.67(11)
Zn3 O7 Zn1 . 4_545 154.4(2)
Zn2 O7 Zn1 . 4_545 65.53(8)
Zn4 O7 Zn1 . 4_545 114.82(12)
Zn2 O7 Zn1 7_556 4_545 92.84(10)
Zn1 O7 Zn1 7 4_545 119.71(11)
Zn4 O7 Zn3 2_655 2_655 64.16(12)
Te1 O7 Zn3 4_545 2_655 128.11(18)
Zn3 O7 Zn3 . 2_655 75.40(13)
Zn2 O7 Zn3 . 2_655 151.32(13)
Zn4 O7 Zn3 . 2_655 49.71(6)
Zn2 O7 Zn3 7_556 2_655 104.00(10)
Zn1 O7 Zn3 7 2_655 87.95(9)
Zn1 O7 Zn3 4_545 2_655 129.24(11)
Te1 O8 Zn4 4_545 . 129.8(2)
Te1 O8 Zn4 4_545 5_655 134.4(2)
Zn4 O8 Zn4 . 5_655 94.32(18)
Te1 O8 Zn1 4_545 7 90.73(17)
Zn4 O8 Zn1 . 7 79.08(14)
Zn4 O8 Zn1 5_655 7 111.26(18)
Te1 O8 Zn5 4_545 3_545 80.55(14)
Zn4 O8 Zn5 . 3_545 109.73(18)
Zn4 O8 Zn5 5_655 3_545 72.84(13)
Zn1 O8 Zn5 7 3_545 170.32(16)
Te1 O8 Zn2 4_545 4_545 66.39(12)
Zn4 O8 Zn2 . 4_545 160.64(19)
Zn4 O8 Zn2 5_655 4_545 68.17(12)
Zn1 O8 Zn2 7 4_545 114.20(14)
Zn5 O8 Zn2 3_545 4_545 58.41(7)
Te1 O8 Zn2 4_545 6 68.23(13)
Zn4 O8 Zn2 . 6 145.13(19)
Zn4 O8 Zn2 5_655 6 81.90(14)
Zn1 O8 Zn2 7 6 70.34(10)
Zn5 O8 Zn2 3_545 6 102.24(11)
Te1 O8 Zn3 4_545 . 60.02(11)
Zn4 O8 Zn3 . . 73.22(13)
Zn4 O8 Zn3 5_655 . 164.76(19)
Zn1 O8 Zn3 7 . 58.56(8)
Zn5 O8 Zn3 3_545 . 119.17(12)
Zn2 O8 Zn3 4_545 . 125.32(11)
Zn2 O8 Zn3 6 . 103.16(11)
Te1 O8 Zn1 4_545 3_545 130.20(19)
Zn4 O8 Zn1 . 3_545 71.13(12)
Zn1 O8 Zn1 7 3_545 138.84(14)
Zn5 O8 Zn1 3_545 3_545 50.35(6)
Zn2 O8 Zn1 4_545 3_545 90.20(9)
Zn2 O8 Zn1 6 3_545 123.70(11)
Zn3 O8 Zn1 . 3_545 132.84(12)
Te1 O8 Zn4 4_545 2_655 57.53(11)
Zn4 O8 Zn4 . 2_655 78.35(13)
Zn4 O8 Zn4 5_655 2_655 139.46(19)
Zn1 O8 Zn4 7 2_655 106.39(12)
Zn5 O8 Zn4 3_545 2_655 72.48(8)
Zn2 O8 Zn4 4_545 2_655 109.21(10)
Zn2 O8 Zn4 6 2_655 125.71(11)
Zn1 O8 Zn4 3_545 2_655 94.89(10)
Te2 O9 Zn1 3 7 116.0(2)
Te2 O9 Zn3 3 . 123.6(2)
Zn1 O9 Zn3 7 . 105.19(19)
Te2 O9 Zn4 3 . 98.30(19)
Zn1 O9 Zn4 7 . 90.70(17)
Zn3 O9 Zn4 . . 118.6(2)
Te2 O9 Zn2 3 4 76.14(14)
Zn1 O9 Zn2 7 4 89.52(15)
Zn3 O9 Zn2 . 4 67.14(12)
Zn4 O9 Zn2 . 4 173.88(18)
Te2 O9 Zn5 3 7 61.57(11)
Zn1 O9 Zn5 7 7 64.59(11)
Zn3 O9 Zn5 . 7 169.0(2)
Zn4 O9 Zn5 . 7 67.38(11)
Zn2 O9 Zn5 4 7 107.29(12)
Te2 O9 Zn3 3 2_655 71.82(13)
Zn1 O9 Zn3 7 2_655 153.01(19)
Zn3 O9 Zn3 . 2_655 88.61(14)
Zn4 O9 Zn3 . 2_655 62.31(11)
Zn2 O9 Zn3 4 2_655 117.38(12)
Zn5 O9 Zn3 7 2_655 102.40(11)
Te2 O9 Zn5 3 3 55.24(11)
Zn1 O9 Zn5 7 3 147.70(19)
Zn3 O9 Zn5 . 3 69.22(12)
Zn4 O9 Zn5 . 3 120.38(16)
Zn2 O9 Zn5 4 3 58.61(7)
Zn5 O9 Zn5 7 3 116.81(11)
Zn3 O9 Zn5 2_655 3 58.85(7)
Te2 O9 Zn1 3 . 131.98(18)
Zn3 O9 Zn1 . . 61.96(11)
Zn4 O9 Zn1 . . 121.13(15)
Zn2 O9 Zn1 4 . 62.67(8)
Zn5 O9 Zn1 7 . 107.13(11)
Zn3 O9 Zn1 2_655 . 148.81(13)
Zn5 O9 Zn1 3 . 113.80(11)

loop_
_geom_bond_atom_site_label_1
_geom_bond_atom_site_label_2
_geom_bond_site_symmetry_2
_geom_bond_distance
_geom_bond_publ_flag
Te1 O8 4 1.900(4) y
Te1 O6 4 1.906(4) y
Te1 O7 4 1.923(4) y
Te1 O3 . 1.925(4) y
Te1 O4 . 1.927(4) y
Te1 O5 . 1.943(4) y
Te1 Zn3 4 3.2665(8) ?
Te1 Zn1 . 3.2681(8) ?
Te1 Zn3 . 3.2794(8) ?
Te1 Zn1 6_566 3.3602(9) ?
Te1 Zn2 4 3.4077(8) ?
Te1 Zn2 . 3.4617(8) ?
Te2 O1 5 1.904(4) y
Te2 O1 . 1.904(4) y
Te2 O2 2 1.931(4) y
Te2 O2 6 1.931(4) y
Te2 O9 7 1.932(4) y
Te2 O9 3_445 1.932(4) y
Te2 Zn5 . 3.1372(6) ?
Te2 Zn5 5 3.1372(6) ?
Te2 Zn4 7 3.1644(7) ?
Te2 Zn4 3_445 3.1644(7) ?
Te2 Zn2 2 3.3894(7) ?
Te2 Zn2 6 3.3894(7) ?
Zn1 O3 . 1.938(4) y
Zn1 O6 . 1.972(4) y
Zn1 O6 7 2.034(4) y
Zn1 O9 7 2.081(4) y
Zn1 O5 . 2.635(5) y
Zn1 O8 7 2.747(5) y
Zn2 O5 4_545 1.886(4) y
Zn2 O4 . 1.963(4) y
Zn2 O2 . 1.967(4) y
Zn2 O4 7_556 1.982(4) y
Zn2 Zn2 7_556 2.8123(14) ?
Zn2 Zn3 4_545 3.1345(10) ?
Zn3 O7 . 1.935(4) y
Zn3 O5 . 1.976(4) y
Zn3 O1 4 1.986(5) y
Zn3 O9 . 2.087(4) y
Zn3 O4 . 2.525(5) y
Zn3 O6 . 2.652(5) y
Zn4 O7 2_655 1.922(4) y
Zn4 O8 . 2.003(4) y
Zn4 O8 5_655 2.014(4) y
Zn4 O2 8 2.165(4) y
Zn4 O9 . 2.243(5) y
Zn4 Zn4 5_655 2.9453(14) ?
Zn4 O3 7 3.178(4) ?
Zn5 O3 2 2.036(4) y
Zn5 O3 . 2.036(4) y
Zn5 O1 2 2.162(5) y
Zn5 O1 . 2.162(5) y
Zn5 O2 2 2.210(4) y
Zn5 O2 . 2.210(4) y
O1 Zn3 4_545 1.986(5) ?
O1 Zn2 6 3.470(5) ?
O1 Zn4 3_445 3.509(5) ?
O1 Zn3 3_445 3.569(5) ?
O1 Zn4 7 3.868(5) ?
O2 Te2 2 1.931(4) ?
O2 Zn4 8_456 2.165(4) ?
O2 Zn3 7_556 3.393(4) ?
O2 Zn3 4_545 3.428(4) ?
O2 Zn1 2 3.626(4) ?
O2 Zn2 7_556 3.952(4) ?
O3 Zn4 7 3.178(4) ?
O3 Zn4 3_455 3.285(5) ?
O3 Zn4 8_456 3.822(4) ?
O4 Zn2 7_556 1.982(4) ?
O4 Zn4 8_456 3.590(5) ?
O4 Zn4 2_655 3.953(4) ?
O4 Zn1 6_566 3.965(5) ?
O4 Zn1 4 3.982(4) ?
O5 Zn2 4 1.886(4) ?
O5 Zn1 7 3.538(4) ?
O5 Zn1 4 3.848(5) ?
O5 Zn4 3_455 3.902(4) ?
O5 Zn3 4 3.903(4) ?
O5 Zn5 3 4.146(4) ?
O6 Te1 4_545 1.906(4) ?
O6 Zn1 7 2.034(4) ?
O6 Zn2 6 3.281(5) ?
O6 Zn3 4_545 3.734(5) ?
O6 Zn3 7 3.990(4) ?
O7 Zn4 2_655 1.922(4) ?
O7 Te1 4_545 1.923(4) ?
O7 Zn2 7_556 3.706(4) ?
O7 Zn1 7 3.801(4) ?
O7 Zn1 4_545 3.864(4) ?
O7 Zn3 2_655 4.136(4) ?
O8 Te1 4_545 1.900(4) ?
O8 Zn4 5_655 2.014(4) ?
O8 Zn1 7 2.747(5) ?
O8 Zn5 3_545 3.395(5) ?
O8 Zn2 4_545 3.753(4) ?
O8 Zn2 6 3.769(5) ?
O8 Zn1 3_545 4.115(5) ?
O8 Zn4 2_655 4.128(4) ?
O9 Te2 3 1.932(4) ?
O9 Zn1 7 2.081(4) ?
O9 Zn2 4 3.286(5) ?
O9 Zn5 7 3.557(4) ?
O9 Zn3 2_655 3.581(5) ?
O9 Zn5 3 3.808(4) ?
